data_1567430
loop_
_publ_author_name
'Seidel, Anne'
'Weigel, Mareike'
'Ehrlich, Lisa'
'Gericke, Robert'
'Brendler, Erica'
'Wagler, J\"org'

_publ_section_title
;
 Molecular Structures of the Silicon Pyridine-2-(thi)olates Me3Si(pyX),
 Me2Si(pyX)2 and Ph2Si(pyX)2 (py = 2-Pyridyl, X = O, S), and Their Intra-
 and Intermolecular Ligand Exchange in Solution
;
_journal_issue 8
_journal_name_full Crystals
_journal_page_first 1054
_journal_paper_doi 10.3390/cryst12081054
_journal_volume 12
_journal_year 2022
_chemical_formula_moiety 'C8 H13 N O Si'
_chemical_formula_sum 'C8 H13 N O Si'
_chemical_formula_weight 167.28
_space_group_crystal_system orthorhombic
_space_group_IT_number 61
_space_group_name_Hall '-P 2ac 2ab'
_space_group_name_H-M_alt 'P b c a'
_atom_sites_solution_hydrogens geom
_audit_creation_method SHELXL-2014/7
_cell_angle_alpha 90
_cell_angle_beta 90
_cell_angle_gamma 90
_cell_formula_units_Z 16
_cell_length_a 11.6876(10)
_cell_length_b 24.898(3)
_cell_length_c 13.833(2)
_cell_measurement_reflns_used 33862
_cell_measurement_temperature 220(2)
_cell_measurement_theta_max 25.29
_cell_measurement_theta_min 2.28
_cell_volume 4025.4(8)
_computing_cell_refinement 'STOE X-AREA'
_computing_data_collection 'STOE X-AREA'
_computing_data_reduction 'STOE X-RED'
_computing_structure_refinement 'SHELXL-2014/7 (Sheldrick, 2014)'
_computing_structure_solution SHELXS97
_diffrn_ambient_temperature 220(2)
_diffrn_measured_fraction_theta_full 0.994
_diffrn_measured_fraction_theta_max 0.994
_diffrn_measurement_device_type 'Stoe IPDS-2T'
_diffrn_measurement_method 'omega scans'
_diffrn_radiation_type MoK\a
_diffrn_radiation_wavelength 0.71073
_diffrn_reflns_av_R_equivalents 0.0463
_diffrn_reflns_av_unetI/netI 0.0204
_diffrn_reflns_Laue_measured_fraction_full 0.994
_diffrn_reflns_Laue_measured_fraction_max 0.994
_diffrn_reflns_limit_h_max 12
_diffrn_reflns_limit_h_min -13
_diffrn_reflns_limit_k_max 29
_diffrn_reflns_limit_k_min -29
_diffrn_reflns_limit_l_max 16
_diffrn_reflns_limit_l_min -16
_diffrn_reflns_number 26377
_diffrn_reflns_point_group_measured_fraction_full 0.994
_diffrn_reflns_point_group_measured_fraction_max 0.994
_diffrn_reflns_theta_full 24.999
_diffrn_reflns_theta_max 24.999
_diffrn_reflns_theta_min 2.424
_exptl_absorpt_coefficient_mu 0.184
_exptl_absorpt_correction_T_max 0.6159
_exptl_absorpt_correction_T_min 0.1204
_exptl_absorpt_correction_type integration
_exptl_absorpt_process_details XShape
_exptl_crystal_colour colorless
_exptl_crystal_density_diffrn 1.104
_exptl_crystal_description column
_exptl_crystal_F_000 1440
_exptl_crystal_size_max 45
_exptl_crystal_size_mid 1.000
_exptl_crystal_size_min 1.000
_refine_diff_density_max 0.279
_refine_diff_density_min -0.249
_refine_diff_density_rms 0.042
_refine_ls_extinction_method none
_refine_ls_goodness_of_fit_ref 1.074
_refine_ls_hydrogen_treatment constr
_refine_ls_matrix_type full
_refine_ls_number_parameters 205
_refine_ls_number_reflns 3522
_refine_ls_number_restraints 0
_refine_ls_restrained_S_all 1.074
_refine_ls_R_factor_all 0.0478
_refine_ls_R_factor_gt 0.0419
_refine_ls_shift/su_max 0.001
_refine_ls_shift/su_mean 0.000
_refine_ls_structure_factor_coef Fsqd
_refine_ls_weighting_details 'w=1/[\s^2^(Fo^2^)+(0.0712P)^2^+0.6382P] where P=(Fo^2^+2Fc^2^)/3'
_refine_ls_weighting_scheme calc
_refine_ls_wR_factor_gt 0.1136
_refine_ls_wR_factor_ref 0.1205
_reflns_Friedel_coverage 0.000
_reflns_number_gt 3045
_reflns_number_total 3522
_reflns_threshold_expression 'I > 2\s(I)'
_cod_data_source_file CIFs_all-in-one_SeidelWeigelEhrlichGerickeBrendlerWagler_pyOpyS-silanes.cif
_cod_data_source_block pyosime3_02
_cod_original_cell_volume 4025.4(9)
_cod_database_code 1567430
_shelx_shelxl_version_number 2014/7
_shelx_space_group_comment
;
The symmetry employed for this shelxl refinement is uniquely defined
by the following loop, which should always be used as a source of
symmetry information in preference to the above space-group names.
They are only intended as comments.
;
_shelx_estimated_absorpt_t_min 0.044
_shelx_estimated_absorpt_t_max 0.838

loop_
_space_group_symop_operation_xyz
'x, y, z'
'-x+1/2, -y, z+1/2'
'x+1/2, -y+1/2, -z'
'-x, y+1/2, -z+1/2'
'-x, -y, -z'
'x-1/2, y, -z-1/2'
'-x-1/2, y-1/2, z'
'x, -y-1/2, z-1/2'

loop_
_atom_site_label
_atom_site_type_symbol
_atom_site_fract_x
_atom_site_fract_y
_atom_site_fract_z
_atom_site_U_iso_or_equiv
_atom_site_adp_type
_atom_site_occupancy
_atom_site_site_symmetry_order
_atom_site_calc_flag
_atom_site_refinement_flags_posn
_atom_site_refinement_flags_adp
_atom_site_refinement_flags_occupancy
_atom_site_disorder_assembly
_atom_site_disorder_group
Si1 Si 0.14262(5) 0.46845(2) 0.68208(4) 0.06597(19) Uani 1 1 d . . . . .
O1 O 0.14419(10) 0.40235(5) 0.65753(10) 0.0635(3) Uani 1 1 d . . . . .
N1 N 0.32428(12) 0.38500(5) 0.71412(11) 0.0580(4) Uani 1 1 d . . . . .
C1 C 0.22679(13) 0.36663(6) 0.68047(11) 0.0498(4) Uani 1 1 d . . . . .
C2 C 0.20408(16) 0.31247(7) 0.66701(14) 0.0604(4) Uani 1 1 d . . . . .
H2 H 0.1330 0.3010 0.6427 0.072 Uiso 1 1 calc R U . . .
C3 C 0.28777(18) 0.27605(7) 0.69000(14) 0.0661(5) Uani 1 1 d . . . . .
H3 H 0.2749 0.2390 0.6822 0.079 Uiso 1 1 calc R U . . .
C4 C 0.39060(18) 0.29438(8) 0.72461(14) 0.0667(5) Uani 1 1 d . . . . .
H4 H 0.4498 0.2703 0.7403 0.080 Uiso 1 1 calc R U . . .
C5 C 0.40472(17) 0.34844(7) 0.73564(16) 0.0676(5) Uani 1 1 d . . . . .
H5 H 0.4751 0.3608 0.7598 0.081 Uiso 1 1 calc R U . . .
C6 C 0.2510(2) 0.50354(10) 0.6087(2) 0.1076(10) Uani 1 1 d . . . . .
H6A H 0.3268 0.4919 0.6282 0.161 Uiso 1 1 calc R U . . .
H6B H 0.2440 0.5420 0.6185 0.161 Uiso 1 1 calc R U . . .
H6C H 0.2393 0.4952 0.5410 0.161 Uiso 1 1 calc R U . . .
C7 C 0.1623(3) 0.47910(11) 0.81278(19) 0.1018(8) Uani 1 1 d . . . . .
H7A H 0.0971 0.4646 0.8474 0.153 Uiso 1 1 calc R U . . .
H7B H 0.1686 0.5173 0.8258 0.153 Uiso 1 1 calc R U . . .
H7C H 0.2315 0.4611 0.8339 0.153 Uiso 1 1 calc R U . . .
C8 C -0.0054(2) 0.48656(10) 0.6466(2) 0.1034(9) Uani 1 1 d . . . . .
H8A H -0.0163 0.4790 0.5785 0.155 Uiso 1 1 calc R U . . .
H8B H -0.0179 0.5245 0.6585 0.155 Uiso 1 1 calc R U . . .
H8C H -0.0593 0.4656 0.6844 0.155 Uiso 1 1 calc R U . . .
Si2 Si 0.55503(4) 0.34124(2) 0.44934(3) 0.05797(18) Uani 1 1 d . . . . .
O2 O 0.63011(10) 0.34272(6) 0.34560(9) 0.0657(4) Uani 1 1 d . . . . .
N2 N 0.47911(12) 0.35067(6) 0.23998(10) 0.0572(4) Uani 1 1 d . . . . .
C9 C 0.59088(15) 0.34993(6) 0.25435(12) 0.0525(4) Uani 1 1 d . . . . .
C10 C 0.67124(16) 0.35592(8) 0.18113(13) 0.0633(5) Uani 1 1 d . . . . .
H10 H 0.7500 0.3556 0.1947 0.076 Uiso 1 1 calc R U . . .
C11 C 0.63197(17) 0.36232(9) 0.08822(14) 0.0711(5) Uani 1 1 d . . . . .
H11 H 0.6838 0.3665 0.0368 0.085 Uiso 1 1 calc R U . . .
C12 C 0.51548(18) 0.36261(8) 0.07117(13) 0.0661(5) Uani 1 1 d . . . . .
H12 H 0.4865 0.3666 0.0082 0.079 Uiso 1 1 calc R U . . .
C13 C 0.44366(16) 0.35700(7) 0.14832(13) 0.0608(4) Uani 1 1 d . . . . .
H13 H 0.3645 0.3576 0.1366 0.073 Uiso 1 1 calc R U . . .
C14 C 0.6703(2) 0.33241(13) 0.53964(16) 0.0958(8) Uani 1 1 d . . . . .
H14A H 0.7121 0.2997 0.5258 0.144 Uiso 1 1 calc R U . . .
H14B H 0.6371 0.3301 0.6038 0.144 Uiso 1 1 calc R U . . .
H14C H 0.7221 0.3628 0.5367 0.144 Uiso 1 1 calc R U . . .
C15 C 0.4537(2) 0.28397(9) 0.45159(15) 0.0785(6) Uani 1 1 d . . . . .
H15A H 0.4021 0.2865 0.3969 0.118 Uiso 1 1 calc R U . . .
H15B H 0.4100 0.2848 0.5112 0.118 Uiso 1 1 calc R U . . .
H15C H 0.4961 0.2505 0.4479 0.118 Uiso 1 1 calc R U . . .
C16 C 0.47797(18) 0.40485(8) 0.46655(15) 0.0704(5) Uani 1 1 d . . . . .
H16A H 0.5313 0.4346 0.4615 0.106 Uiso 1 1 calc R U . . .
H16B H 0.4425 0.4052 0.5299 0.106 Uiso 1 1 calc R U . . .
H16C H 0.4194 0.4084 0.4173 0.106 Uiso 1 1 calc R U . . .

loop_
_atom_site_aniso_label
_atom_site_aniso_U_11
_atom_site_aniso_U_22
_atom_site_aniso_U_33
_atom_site_aniso_U_23
_atom_site_aniso_U_13
_atom_site_aniso_U_12
Si1 0.0590(3) 0.0495(3) 0.0894(4) 0.0103(2) 0.0199(2) 0.0041(2)
O1 0.0545(7) 0.0549(7) 0.0811(8) 0.0001(6) -0.0034(6) 0.0040(5)
N1 0.0527(8) 0.0493(7) 0.0720(9) -0.0027(6) -0.0027(7) -0.0039(6)
C1 0.0512(9) 0.0488(8) 0.0495(8) 0.0008(6) 0.0065(6) -0.0010(7)
C2 0.0571(10) 0.0542(9) 0.0699(11) -0.0094(8) 0.0047(8) -0.0096(8)
C3 0.0794(13) 0.0437(9) 0.0753(12) -0.0009(8) 0.0100(10) -0.0030(8)
C4 0.0737(12) 0.0575(10) 0.0688(11) 0.0035(8) -0.0036(9) 0.0128(9)
C5 0.0596(10) 0.0618(10) 0.0815(13) -0.0038(9) -0.0134(9) 0.0017(8)
C6 0.0880(15) 0.0797(15) 0.155(3) 0.0420(16) 0.0490(17) 0.0063(12)
C7 0.108(2) 0.0929(17) 0.1043(19) -0.0296(14) 0.0219(15) 0.0146(15)
C8 0.0744(14) 0.0800(15) 0.156(3) 0.0377(16) 0.0137(15) 0.0206(12)
Si2 0.0571(3) 0.0715(3) 0.0453(3) 0.0051(2) 0.00542(19) 0.0145(2)
O2 0.0530(7) 0.0955(10) 0.0486(7) 0.0083(6) 0.0049(5) 0.0155(6)
N2 0.0518(8) 0.0635(8) 0.0564(8) 0.0077(6) 0.0021(6) -0.0009(6)
C9 0.0538(9) 0.0561(9) 0.0475(8) 0.0025(7) 0.0049(7) 0.0057(7)
C10 0.0547(10) 0.0827(12) 0.0526(10) 0.0018(8) 0.0080(7) 0.0039(9)
C11 0.0705(12) 0.0920(14) 0.0509(10) 0.0022(9) 0.0128(9) 0.0006(10)
C12 0.0791(12) 0.0709(11) 0.0482(9) 0.0003(8) -0.0065(8) -0.0030(10)
C13 0.0591(10) 0.0622(10) 0.0611(10) 0.0054(8) -0.0067(8) -0.0056(8)
C14 0.0845(15) 0.148(2) 0.0547(12) 0.0080(13) -0.0068(10) 0.0353(15)
C15 0.1034(17) 0.0684(12) 0.0637(12) 0.0044(9) 0.0169(11) 0.0022(11)
C16 0.0695(11) 0.0682(11) 0.0734(12) -0.0020(9) 0.0048(9) 0.0075(9)

loop_
_atom_type_symbol
_atom_type_description
_atom_type_scat_dispersion_real
_atom_type_scat_dispersion_imag
_atom_type_scat_source
C C 0.0033 0.0016 'International Tables Vol C Tables 4.2.6.8 and 6.1.1.4'
H H 0.0000 0.0000 'International Tables Vol C Tables 4.2.6.8 and 6.1.1.4'
N N 0.0061 0.0033 'International Tables Vol C Tables 4.2.6.8 and 6.1.1.4'
O O 0.0106 0.0060 'International Tables Vol C Tables 4.2.6.8 and 6.1.1.4'
Si Si 0.0817 0.0704 'International Tables Vol C Tables 4.2.6.8 and 6.1.1.4'

loop_
_geom_angle_atom_site_label_1
_geom_angle_atom_site_label_2
_geom_angle_atom_site_label_3
_geom_angle
_geom_angle_site_symmetry_1
_geom_angle_site_symmetry_3
_geom_angle_publ_flag
O1 Si1 C7 109.76(10) . . ?
O1 Si1 C6 110.20(11) . . ?
C7 Si1 C6 112.73(16) . . ?
O1 Si1 C8 101.24(10) . . ?
C7 Si1 C8 109.95(13) . . ?
C6 Si1 C8 112.36(13) . . ?
C1 O1 Si1 127.25(11) . . ?
C1 N1 C5 116.77(15) . . ?
N1 C1 O1 118.31(14) . . ?
N1 C1 C2 123.53(16) . . ?
O1 C1 C2 118.16(15) . . ?
C3 C2 C1 118.38(17) . . ?
C3 C2 H2 120.8 . . ?
C1 C2 H2 120.8 . . ?
C2 C3 C4 119.08(16) . . ?
C2 C3 H3 120.5 . . ?
C4 C3 H3 120.5 . . ?
C5 C4 C3 118.23(18) . . ?
C5 C4 H4 120.9 . . ?
C3 C4 H4 120.9 . . ?
N1 C5 C4 124.02(18) . . ?
N1 C5 H5 118.0 . . ?
C4 C5 H5 118.0 . . ?
Si1 C6 H6A 109.5 . . ?
Si1 C6 H6B 109.5 . . ?
H6A C6 H6B 109.5 . . ?
Si1 C6 H6C 109.5 . . ?
H6A C6 H6C 109.5 . . ?
H6B C6 H6C 109.5 . . ?
Si1 C7 H7A 109.5 . . ?
Si1 C7 H7B 109.5 . . ?
H7A C7 H7B 109.5 . . ?
Si1 C7 H7C 109.5 . . ?
H7A C7 H7C 109.5 . . ?
H7B C7 H7C 109.5 . . ?
Si1 C8 H8A 109.5 . . ?
Si1 C8 H8B 109.5 . . ?
H8A C8 H8B 109.5 . . ?
Si1 C8 H8C 109.5 . . ?
H8A C8 H8C 109.5 . . ?
H8B C8 H8C 109.5 . . ?
O2 Si2 C16 110.32(8) . . ?
O2 Si2 C14 101.46(9) . . ?
C16 Si2 C14 111.82(11) . . ?
O2 Si2 C15 111.36(9) . . ?
C16 Si2 C15 110.36(10) . . ?
C14 Si2 C15 111.24(13) . . ?
C9 O2 Si2 128.39(11) . . ?
C9 N2 C13 116.65(15) . . ?
N2 C9 O2 118.46(14) . . ?
N2 C9 C10 123.85(16) . . ?
O2 C9 C10 117.69(16) . . ?
C11 C10 C9 117.95(18) . . ?
C11 C10 H10 121.0 . . ?
C9 C10 H10 121.0 . . ?
C10 C11 C12 119.29(17) . . ?
C10 C11 H11 120.4 . . ?
C12 C11 H11 120.4 . . ?
C13 C12 C11 118.17(17) . . ?
C13 C12 H12 120.9 . . ?
C11 C12 H12 120.9 . . ?
N2 C13 C12 124.08(17) . . ?
N2 C13 H13 118.0 . . ?
C12 C13 H13 118.0 . . ?
Si2 C14 H14A 109.5 . . ?
Si2 C14 H14B 109.5 . . ?
H14A C14 H14B 109.5 . . ?
Si2 C14 H14C 109.5 . . ?
H14A C14 H14C 109.5 . . ?
H14B C14 H14C 109.5 . . ?
Si2 C15 H15A 109.5 . . ?
Si2 C15 H15B 109.5 . . ?
H15A C15 H15B 109.5 . . ?
Si2 C15 H15C 109.5 . . ?
H15A C15 H15C 109.5 . . ?
H15B C15 H15C 109.5 . . ?
Si2 C16 H16A 109.5 . . ?
Si2 C16 H16B 109.5 . . ?
H16A C16 H16B 109.5 . . ?
Si2 C16 H16C 109.5 . . ?
H16A C16 H16C 109.5 . . ?
H16B C16 H16C 109.5 . . ?

loop_
_geom_bond_atom_site_label_1
_geom_bond_atom_site_label_2
_geom_bond_distance
_geom_bond_site_symmetry_2
_geom_bond_publ_flag
Si1 O1 1.6805(13) . ?
Si1 C7 1.842(3) . ?
Si1 C6 1.843(2) . ?
Si1 C8 1.853(2) . ?
O1 C1 1.350(2) . ?
N1 C1 1.313(2) . ?
N1 C5 1.342(2) . ?
C1 C2 1.387(2) . ?
C2 C3 1.371(3) . ?
C2 H2 0.9400 . ?
C3 C4 1.372(3) . ?
C3 H3 0.9400 . ?
C4 C5 1.365(3) . ?
C4 H4 0.9400 . ?
C5 H5 0.9400 . ?
C6 H6A 0.9700 . ?
C6 H6B 0.9700 . ?
C6 H6C 0.9700 . ?
C7 H7A 0.9700 . ?
C7 H7B 0.9700 . ?
C7 H7C 0.9700 . ?
C8 H8A 0.9700 . ?
C8 H8B 0.9700 . ?
C8 H8C 0.9700 . ?
Si2 O2 1.6825(13) . ?
Si2 C16 1.837(2) . ?
Si2 C14 1.850(2) . ?
Si2 C15 1.854(2) . ?
O2 C9 1.355(2) . ?
N2 C9 1.321(2) . ?
N2 C13 1.343(2) . ?
C9 C10 1.389(2) . ?
C10 C11 1.374(3) . ?
C10 H10 0.9400 . ?
C11 C12 1.382(3) . ?
C11 H11 0.9400 . ?
C12 C13 1.365(3) . ?
C12 H12 0.9400 . ?
C13 H13 0.9400 . ?
C14 H14A 0.9700 . ?
C14 H14B 0.9700 . ?
C14 H14C 0.9700 . ?
C15 H15A 0.9700 . ?
C15 H15B 0.9700 . ?
C15 H15C 0.9700 . ?
C16 H16A 0.9700 . ?
C16 H16B 0.9700 . ?
C16 H16C 0.9700 . ?

loop_
_geom_torsion_atom_site_label_1
_geom_torsion_atom_site_label_2
_geom_torsion_atom_site_label_3
_geom_torsion_atom_site_label_4
_geom_torsion
_geom_torsion_site_symmetry_1
_geom_torsion_site_symmetry_2
_geom_torsion_site_symmetry_3
_geom_torsion_site_symmetry_4
_geom_torsion_publ_flag
C7 Si1 O1 C1 -55.00(17) . . . . ?
C6 Si1 O1 C1 69.73(18) . . . . ?
C8 Si1 O1 C1 -171.17(16) . . . . ?
C5 N1 C1 O1 -179.61(16) . . . . ?
C5 N1 C1 C2 0.3(3) . . . . ?
Si1 O1 C1 N1 -9.9(2) . . . . ?
Si1 O1 C1 C2 170.19(13) . . . . ?
N1 C1 C2 C3 0.0(3) . . . . ?
O1 C1 C2 C3 179.86(16) . . . . ?
C1 C2 C3 C4 -0.5(3) . . . . ?
C2 C3 C4 C5 0.7(3) . . . . ?
C1 N1 C5 C4 0.0(3) . . . . ?
C3 C4 C5 N1 -0.4(3) . . . . ?
C16 Si2 O2 C9 -59.32(17) . . . . ?
C14 Si2 O2 C9 -177.97(17) . . . . ?
C15 Si2 O2 C9 63.58(17) . . . . ?
C13 N2 C9 O2 -178.90(15) . . . . ?
C13 N2 C9 C10 0.8(3) . . . . ?
Si2 O2 C9 N2 -7.7(2) . . . . ?
Si2 O2 C9 C10 172.55(14) . . . . ?
N2 C9 C10 C11 -0.8(3) . . . . ?
O2 C9 C10 C11 178.90(18) . . . . ?
C9 C10 C11 C12 0.0(3) . . . . ?
C10 C11 C12 C13 0.7(3) . . . . ?
C9 N2 C13 C12 -0.1(3) . . . . ?
C11 C12 C13 N2 -0.7(3) . . . . ?
